data_3000214
loop_
_publ_author_name
'Matthew Cliffe'

_journal_name_full 'To be published in Chemical Science'
_chemical_formula_sum 'C6 Bi Fe N6 S6'
_chemical_name_systematic 'iron(III) hexathiocyanatobismuthate'
_symmetry_space_group_name_Hall '-P 2yn'
_symmetry_space_group_name_H-M 'P 1 21/n 1'
_cell_angle_alpha 90
_cell_angle_beta 90.0600(10)
_cell_angle_gamma 90
_cell_length_a 8.38400(10)
_cell_length_b 8.49260(10)
_cell_length_c 12.1272(2)
_cell_measurement_temperature 300(2)
_cell_volume 863.48(2)
_diffrn_ambient_temperature 300
_diffrn_radiation_probe x-ray
_diffrn_radiation_type MoK\a
_diffrn_radiation_wavelength 0.71073
_refine_ls_goodness_of_fit_ref 1.234
_refine_ls_R_factor_all 0.0323
_refine_ls_R_factor_gt 0.0274
_refine_ls_wR_factor_gt 0.0670
_refine_ls_wR_factor_ref 0.0690
_cod_database_code 3000214
_cod_hold_until_date 2019-03-25

loop_
_atom_site_label
_atom_site_fract_x
_atom_site_fract_y
_atom_site_fract_z
? ? ? ?
